data_7042743
loop_
_publ_author_name
'Parvin, Nasrina'
'Dasgupta, Rajarshi'
'Pal, Shiv'
'Sen, Sakya Singha'
'Khan, Shabana'

_publ_section_title
;
 Strikingly diverse reactivity of structurally identical silylene and stannylene
;
_journal_coden_ASTM DTARAF
_journal_issue 20
_journal_name_full 'Dalton Transactions'
_journal_page_first 6528
_journal_page_last 6532
_journal_paper_doi 10.1039/C7DT01055A
_journal_volume 46
_journal_year 2017
_chemical_formula_sum 'C42 H79.5 Ag F6 N6 Sb Si4 Sn2'
_chemical_formula_weight 1361.97
_chemical_properties_physical ', Air-sensitive,Moisture-sensitive,Oxygen-sensitive'
_space_group_crystal_system monoclinic
_space_group_IT_number 15
_space_group_name_Hall '-C 2yc'
_space_group_name_H-M_alt 'C 1 2/c 1'
_symmetry_space_group_name_Hall '-C 2yc'
_symmetry_space_group_name_H-M 'C 1 2/c 1'
_atom_sites_solution_hydrogens geom
_audit_creation_method SHELXL-2014/7
_audit_update_record
;
2017-03-03 deposited with the CCDC.
2017-04-20 downloaded from the CCDC.
;
_cell_angle_alpha 90.00(3)
_cell_angle_beta 107.03(3)
_cell_angle_gamma 90.00(3)
_cell_formula_units_Z 4
_cell_length_a 15.748(3)
_cell_length_b 19.935(4)
_cell_length_c 20.701(4)
_cell_measurement_reflns_used 9942
_cell_measurement_temperature 150(2)
_cell_measurement_theta_max 22.32
_cell_measurement_theta_min 2.30
_cell_volume 6214(2)
_computing_structure_refinement 'SHELXL-2014/7 (Sheldrick, 2014)'
_diffrn_ambient_temperature 150(2)
_diffrn_measured_fraction_theta_full 0.999
_diffrn_measured_fraction_theta_max 0.999
_diffrn_measurement_device_type 'Bruker APEX-II CCD'
_diffrn_measurement_method '\f and \w scans'
_diffrn_radiation_type MoK\a
_diffrn_radiation_wavelength 0.71073
_diffrn_reflns_av_R_equivalents 0.1741
_diffrn_reflns_av_unetI/netI 0.0618
_diffrn_reflns_Laue_measured_fraction_full 0.999
_diffrn_reflns_Laue_measured_fraction_max 0.999
_diffrn_reflns_limit_h_max 18
_diffrn_reflns_limit_h_min -18
_diffrn_reflns_limit_k_max 23
_diffrn_reflns_limit_k_min -23
_diffrn_reflns_limit_l_max 24
_diffrn_reflns_limit_l_min -24
_diffrn_reflns_number 95896
_diffrn_reflns_point_group_measured_fraction_full 0.999
_diffrn_reflns_point_group_measured_fraction_max 0.999
_diffrn_reflns_theta_full 25.242
_diffrn_reflns_theta_max 25.249
_diffrn_reflns_theta_min 2.288
_exptl_absorpt_coefficient_mu 1.661
_exptl_absorpt_correction_type multi-scan
_exptl_absorpt_process_details 'Sheldrick,G.M(2012)SADABS.BrukerAXS Inc.,Madison,Wisconsin,USA.'
_exptl_crystal_colour colorless
_exptl_crystal_density_diffrn 1.456
_exptl_crystal_description block
_exptl_crystal_F_000 2726
_exptl_crystal_size_max 0.1
_exptl_crystal_size_mid 0.1
_exptl_crystal_size_min 0.1
_exptl_transmission_factor_max 0.7074
_exptl_transmission_factor_min 0.5589
_refine_diff_density_max 1.020
_refine_diff_density_min -0.729
_refine_diff_density_rms 0.107
_refine_ls_extinction_method none
_refine_ls_goodness_of_fit_ref 1.021
_refine_ls_hydrogen_treatment constr
_refine_ls_matrix_type full
_refine_ls_number_parameters 380
_refine_ls_number_reflns 5635
_refine_ls_number_restraints 48
_refine_ls_restrained_S_all 1.018
_refine_ls_R_factor_all 0.1040
_refine_ls_R_factor_gt 0.0519
_refine_ls_shift/su_max 0.001
_refine_ls_shift/su_mean 0.000
_refine_ls_structure_factor_coef Fsqd
_refine_ls_weighting_details 'w=1/[\s^2^(Fo^2^)+(0.0573P)^2^+48.2216P] where P=(Fo^2^+2Fc^2^)/3'
_refine_ls_weighting_scheme calc
_refine_ls_wR_factor_gt 0.1157
_refine_ls_wR_factor_ref 0.1479
_reflns_Friedel_coverage 0.000
_reflns_number_gt 3519
_reflns_number_total 5635
_reflns_threshold_expression 'I > 2\s(I)'
_cod_data_source_file c7dt01055a2.cif
_cod_data_source_block mo_NP_170_0m_a
_cod_original_formula_sum 'C42 H79.50 Ag F6 N6 Sb Si4 Sn2'
_cod_database_code 7042743
_shelx_shelxl_version_number 2014/7
_shelx_space_group_comment
;
The symmetry employed for this shelxl refinement is uniquely defined
by the following loop, which should always be used as a source of
symmetry information in preference to the above space-group names.
They are only intended as comments.
;

loop_
_space_group_symop_operation_xyz
'x, y, z'
'-x, y, -z+1/2'
'x+1/2, y+1/2, z'
'-x+1/2, y+1/2, -z+1/2'
'-x, -y, -z'
'x, -y, z-1/2'
'-x+1/2, -y+1/2, -z'
'x+1/2, -y+1/2, z-1/2'

loop_
_atom_site_label
_atom_site_type_symbol
_atom_site_fract_x
_atom_site_fract_y
_atom_site_fract_z
_atom_site_U_iso_or_equiv
_atom_site_adp_type
_atom_site_occupancy
_atom_site_site_symmetry_order
_atom_site_calc_flag
_atom_site_refinement_flags_posn
_atom_site_refinement_flags_adp
_atom_site_refinement_flags_occupancy
_atom_site_disorder_assembly
_atom_site_disorder_group
C1 C 0.7786(5) 0.6253(4) 0.3342(4) 0.055(2) Uani 1 1 d . . . A 1
C2 C 0.6973(5) 0.5134(4) 0.3209(4) 0.057(2) Uani 1 1 d . . . B 1
C3 C 0.8423(5) 0.6150(4) 0.4025(5) 0.069(2) Uani 1 1 d . . . A 1
C4 C 0.9265(5) 0.5891(5) 0.4088(5) 0.079(3) Uani 1 1 d . . . A 1
H4 H 0.9425 0.5776 0.3704 0.095 Uiso 1 1 calc R U . A 1
C5 C 0.8154(6) 0.7484(5) 0.3185(7) 0.099(4) Uani 1 1 d . . . C 1
C6 C 0.6381(7) 0.4811(5) 0.2566(6) 0.106(4) Uani 1 1 d . . . B 1
H6A H 0.6720 0.4733 0.2256 0.158 Uiso 1 1 calc R U . B 1
H6B H 0.5893 0.5105 0.2361 0.158 Uiso 1 1 calc R U . B 1
H6C H 0.6156 0.4392 0.2676 0.158 Uiso 1 1 calc R U . B 1
C7 C 0.8201(7) 0.6319(5) 0.4603(6) 0.093(3) Uani 1 1 d . . . A 1
H7 H 0.7647 0.6505 0.4565 0.112 Uiso 1 1 calc R U . A 1
C8 C 0.7748(7) 0.4682(5) 0.3494(6) 0.109(4) Uani 1 1 d . . . B 1
H8A H 0.8088 0.4845 0.3930 0.164 Uiso 1 1 calc R U . B 1
H8B H 0.8116 0.4674 0.3197 0.164 Uiso 1 1 calc R U . B 1
H8C H 0.7540 0.4237 0.3539 0.164 Uiso 1 1 calc R U . B 1
C9 C 0.9862(7) 0.5803(6) 0.4721(7) 0.101(4) Uani 1 1 d . . . A 1
H9 H 1.0426 0.5634 0.4761 0.121 Uiso 1 1 calc R U . A 1
C10 C 0.6424(8) 0.5210(5) 0.3694(6) 0.105(4) Uani 1 1 d . . . B 1
H10A H 0.5927 0.5498 0.3497 0.158 Uiso 1 1 calc R U . B 1
H10B H 0.6783 0.5403 0.4109 0.158 Uiso 1 1 calc R U . B 1
H10C H 0.6213 0.4778 0.3782 0.158 Uiso 1 1 calc R U . B 1
C11 C 0.9631(9) 0.5962(7) 0.5285(7) 0.116(4) Uani 1 1 d . . . A 1
H11 H 1.0041 0.5901 0.5707 0.139 Uiso 1 1 calc R U . A 1
C12 C 0.8475(13) 0.5788(10) 0.1907(10) 0.095(6) Uani 0.604(12) 1 d . U P D 1
H12A H 0.8795 0.6146 0.2184 0.143 Uiso 0.604(12) 1 calc R U P D 1
H12B H 0.8880 0.5517 0.1753 0.143 Uiso 0.604(12) 1 calc R U P D 1
H12C H 0.8191 0.5517 0.2167 0.143 Uiso 0.604(12) 1 calc R U P D 1
C16 C 0.7865(10) 0.7824(5) 0.3718(9) 0.169(8) Uani 1 1 d . . . . .
H16A H 0.8187 0.7644 0.4151 0.254 Uiso 1 1 calc R U . C 1
H16B H 0.7241 0.7752 0.3642 0.254 Uiso 1 1 calc R U . C 1
H16C H 0.7980 0.8296 0.3709 0.254 Uiso 1 1 calc R U . C 1
C17 C 0.7864(9) 0.7893(7) 0.2551(7) 0.137(5) Uani 1 1 d . U . . .
H17A H 0.7227 0.7909 0.2394 0.205 Uiso 1 1 calc R U . C 1
H17B H 0.8084 0.7692 0.2210 0.205 Uiso 1 1 calc R U . C 1
H17C H 0.8094 0.8340 0.2641 0.205 Uiso 1 1 calc R U . C 1
C19 C 0.7568(18) 0.5275(15) 0.0785(13) 0.151(13) Uani 0.604(12) 1 d . . P D 1
H19A H 0.8120 0.5045 0.0836 0.226 Uiso 0.604(12) 1 calc R U P D 1
H19B H 0.7303 0.5385 0.0318 0.226 Uiso 0.604(12) 1 calc R U P D 1
H19C H 0.7173 0.4990 0.0937 0.226 Uiso 0.604(12) 1 calc R U P D 1
Sn1 Sn 0.64800(3) 0.65279(3) 0.22640(3) 0.04990(19) Uani 1 1 d . . . . .
Ag1 Ag 0.5000 0.68950(4) 0.2500 0.0556(3) Uani 1 2 d S T P A .
Sb1 Sb 0.5000 0.88606(4) 0.2500 0.0890(3) Uani 1 2 d S T P . .
Si2 Si 0.7783(5) 0.6078(4) 0.1310(3) 0.075(2) Uani 0.604(12) 1 d . . P D 1
C13 C 0.8797(10) 0.6215(6) 0.5245(6) 0.113(4) Uani 1 1 d . . . . .
H13 H 0.8638 0.6312 0.5633 0.136 Uiso 1 1 calc R U . A 1
Si1 Si 0.5951(6) 0.6761(4) 0.0688(5) 0.078(3) Uani 0.604(12) 1 d . . P D 1
N1 N 0.7212(4) 0.5793(3) 0.2994(3) 0.0499(15) Uani 1 1 d . . . . .
N3 N 0.6686(5) 0.6349(4) 0.1353(4) 0.076(2) Uani 1 1 d . . . . .
F3 F 0.4866(6) 0.9516(4) 0.3098(4) 0.146(3) Uani 1 1 d . . . . .
F2 F 0.6181(7) 0.8965(7) 0.2938(6) 0.250(6) Uani 1 1 d . . . . .
C21 C 0.8301(15) 0.6719(11) 0.0873(12) 0.131(8) Uani 0.604(12) 1 d . U P D 1
H21A H 0.8453 0.7112 0.1151 0.197 Uiso 0.604(12) 1 calc R U P D 1
H21B H 0.7886 0.6837 0.0447 0.197 Uiso 0.604(12) 1 calc R U P D 1
H21C H 0.8827 0.6534 0.0798 0.197 Uiso 0.604(12) 1 calc R U P D 1
N2 N 0.7711(4) 0.6819(3) 0.2987(4) 0.0641(19) Uani 1 1 d . . . . .
C15 C 0.4881(19) 0.679(2) 0.0739(16) 0.168(17) Uani 0.604(12) 1 d . . P D 1
H15A H 0.4700 0.6342 0.0823 0.252 Uiso 0.604(12) 1 calc R U P D 1
H15B H 0.4492 0.6950 0.0321 0.252 Uiso 0.604(12) 1 calc R U P D 1
H15C H 0.4854 0.7078 0.1101 0.252 Uiso 0.604(12) 1 calc R U P D 1
C18 C 0.6200(17) 0.7685(10) 0.0677(12) 0.137(10) Uani 0.604(12) 1 d . . P D 1
H18A H 0.6017 0.7908 0.1025 0.205 Uiso 0.604(12) 1 calc R U P D 1
H18B H 0.5884 0.7870 0.0245 0.205 Uiso 0.604(12) 1 calc R U P D 1
H18C H 0.6826 0.7748 0.0755 0.205 Uiso 0.604(12) 1 calc R U P D 1
C20 C 0.6030(18) 0.6454(13) -0.0132(9) 0.144(11) Uani 0.604(12) 1 d . . P D 1
H20A H 0.6575 0.6608 -0.0200 0.216 Uiso 0.604(12) 1 calc R U P D 1
H20B H 0.5537 0.6622 -0.0487 0.216 Uiso 0.604(12) 1 calc R U P D 1
H20C H 0.6019 0.5973 -0.0135 0.216 Uiso 0.604(12) 1 calc R U P D 1
C14 C 0.9181(7) 0.7406(7) 0.3363(9) 0.165(7) Uani 1 1 d . . . . .
H14A H 0.9330 0.7205 0.2989 0.248 Uiso 1 1 calc R U . C 1
H14B H 0.9390 0.7125 0.3754 0.248 Uiso 1 1 calc R U . C 1
H14C H 0.9456 0.7839 0.3456 0.248 Uiso 1 1 calc R U . C 1
F1 F 0.5308(15) 0.8145(5) 0.3063(6) 0.152(7) Uani 0.604(12) 1 d . . P D 1
C21A C 0.770(2) 0.608(2) 0.0367(18) 0.144(14) Uani 0.396(12) 1 d . U P D 2
H21D H 0.7790 0.5706 0.0107 0.216 Uiso 0.396(12) 1 calc R U P D 2
H21E H 0.8240 0.6335 0.0522 0.216 Uiso 0.396(12) 1 calc R U P D 2
H21F H 0.7240 0.6365 0.0090 0.216 Uiso 0.396(12) 1 calc R U P D 2
C19A C 0.695(3) 0.4910(18) 0.093(3) 0.152(18) Uani 0.396(12) 1 d . . P D 2
H19D H 0.6777 0.4736 0.1302 0.227 Uiso 0.396(12) 1 calc R U P D 2
H19E H 0.7412 0.4636 0.0851 0.227 Uiso 0.396(12) 1 calc R U P D 2
H19F H 0.6446 0.4907 0.0529 0.227 Uiso 0.396(12) 1 calc R U P D 2
C12A C 0.8689(17) 0.5928(13) 0.2191(13) 0.065(7) Uani 0.396(12) 1 d . U P D 2
Si2A Si 0.7356(10) 0.5779(7) 0.1112(6) 0.087(3) Uani 0.396(12) 1 d . . P D 2
Si1A Si 0.5720(12) 0.6483(9) 0.0604(10) 0.115(6) Uani 0.396(12) 1 d . . P D 2
C20A C 0.520(3) 0.593(2) -0.004(2) 0.157(15) Uani 0.396(12) 1 d . U P D 2
H20D H 0.5550 0.5879 -0.0346 0.235 Uiso 0.396(12) 1 calc R U P D 2
H20E H 0.4623 0.6103 -0.0284 0.235 Uiso 0.396(12) 1 calc R U P D 2
H20F H 0.5128 0.5500 0.0148 0.235 Uiso 0.396(12) 1 calc R U P D 2
C15A C 0.468(3) 0.6863(18) 0.083(2) 0.071(9) Uani 0.396(12) 1 d . U P D 2
H15D H 0.4247 0.7004 0.0423 0.107 Uiso 0.396(12) 1 calc R U P D 2
H15E H 0.4870 0.7242 0.1124 0.107 Uiso 0.396(12) 1 calc R U P D 2
H15F H 0.4432 0.6529 0.1053 0.107 Uiso 0.396(12) 1 calc R U P D 2
C18A C 0.609(3) 0.724(2) 0.014(2) 0.163(16) Uani 0.396(12) 1 d . U P D 2
H18D H 0.5981 0.7140 -0.0330 0.245 Uiso 0.396(12) 1 calc R U P D 2
H18E H 0.6716 0.7326 0.0340 0.245 Uiso 0.396(12) 1 calc R U P D 2
H18F H 0.5763 0.7638 0.0187 0.245 Uiso 0.396(12) 1 calc R U P D 2
F1A F 0.444(2) 0.8344(11) 0.3076(10) 0.154(11) Uani 0.396(12) 1 d . . P D 2

loop_
_atom_site_aniso_label
_atom_site_aniso_U_11
_atom_site_aniso_U_22
_atom_site_aniso_U_33
_atom_site_aniso_U_23
_atom_site_aniso_U_13
_atom_site_aniso_U_12
C1 0.043(4) 0.048(4) 0.076(6) 0.007(4) 0.021(4) 0.009(4)
C2 0.059(5) 0.038(4) 0.079(6) 0.016(4) 0.028(4) 0.007(4)
C3 0.050(5) 0.056(5) 0.090(7) 0.008(5) 0.002(5) 0.004(4)
C4 0.047(5) 0.080(6) 0.106(8) 0.028(6) 0.017(5) 0.010(5)
C5 0.069(7) 0.062(6) 0.143(10) 0.039(7) -0.005(7) -0.015(5)
C6 0.118(9) 0.054(6) 0.120(9) 0.014(6) -0.003(7) -0.026(6)
C7 0.089(7) 0.096(8) 0.082(7) -0.022(6) 0.005(6) 0.016(6)
C8 0.093(8) 0.059(6) 0.172(12) 0.044(7) 0.033(8) 0.010(6)
C9 0.055(6) 0.103(9) 0.131(10) 0.036(8) 0.007(7) 0.015(6)
C10 0.133(9) 0.092(8) 0.117(9) 0.020(7) 0.076(8) -0.015(7)
C11 0.094(10) 0.122(10) 0.107(10) 0.006(8) -0.010(8) -0.002(8)
C12 0.095(7) 0.096(7) 0.096(7) -0.001(2) 0.029(3) 0.002(2)
C16 0.160(14) 0.051(7) 0.26(2) -0.049(10) 0.002(13) 0.008(8)
C17 0.136(5) 0.133(5) 0.139(5) 0.004(2) 0.037(2) -0.003(2)
C19 0.14(2) 0.18(3) 0.12(2) -0.07(2) 0.025(17) 0.08(2)
Sn1 0.0447(3) 0.0470(3) 0.0639(4) 0.0101(3) 0.0252(2) 0.0086(2)
Ag1 0.0415(5) 0.0576(5) 0.0735(6) 0.000 0.0257(4) 0.000
Sb1 0.1062(8) 0.0541(5) 0.0859(7) 0.000 -0.0041(6) 0.000
Si2 0.067(4) 0.102(5) 0.070(4) 0.007(3) 0.040(3) 0.025(3)
C13 0.130(11) 0.103(9) 0.095(9) -0.019(7) 0.012(8) -0.002(8)
Si1 0.102(6) 0.083(5) 0.063(4) 0.026(4) 0.044(4) 0.040(4)
N1 0.050(4) 0.042(3) 0.059(4) 0.005(3) 0.018(3) 0.005(3)
N3 0.095(6) 0.075(5) 0.071(5) 0.025(4) 0.046(4) 0.029(4)
F3 0.211(8) 0.119(6) 0.131(6) -0.001(5) 0.085(6) 0.020(5)
F2 0.142(8) 0.312(16) 0.242(12) -0.021(11) -0.029(8) 0.056(9)
C21 0.131(8) 0.132(8) 0.132(8) 0.001(2) 0.040(3) 0.000(2)
N2 0.042(4) 0.045(4) 0.103(5) 0.020(4) 0.017(4) 0.004(3)
C15 0.09(2) 0.35(5) 0.075(17) 0.03(2) 0.028(14) 0.04(2)
C18 0.18(2) 0.097(15) 0.14(2) 0.063(15) 0.057(17) 0.061(15)
C20 0.19(3) 0.16(2) 0.069(13) 0.003(13) 0.022(14) 0.08(2)
C14 0.059(7) 0.101(9) 0.30(2) 0.047(11) -0.004(10) -0.028(7)
F1 0.31(2) 0.056(6) 0.090(8) 0.017(6) 0.063(12) -0.005(10)
C21A 0.144(14) 0.144(14) 0.144(14) 0.000(2) 0.043(5) 0.000(2)
C19A 0.19(5) 0.10(3) 0.18(4) -0.01(3) 0.08(4) 0.08(3)
C12A 0.064(7) 0.066(7) 0.065(7) -0.001(2) 0.019(3) 0.001(2)
Si2A 0.088(8) 0.098(8) 0.089(7) 0.015(6) 0.050(6) 0.028(6)
Si1A 0.129(10) 0.142(14) 0.081(7) -0.020(9) 0.044(6) -0.042(9)
C20A 0.157(15) 0.157(15) 0.157(15) -0.001(2) 0.046(5) 0.000(2)
C15A 0.071(9) 0.071(9) 0.072(9) 0.000(2) 0.020(3) 0.001(2)
C18A 0.163(16) 0.163(16) 0.163(16) 0.000(2) 0.048(5) 0.000(2)
F1A 0.28(3) 0.100(15) 0.084(12) 0.000(11) 0.059(17) -0.089(19)

loop_
_atom_type_symbol
_atom_type_description
_atom_type_scat_dispersion_real
_atom_type_scat_dispersion_imag
_atom_type_scat_source
C C 0.0033 0.0016 'International Tables Vol C Tables 4.2.6.8 and 6.1.1.4'
H H 0.0000 0.0000 'International Tables Vol C Tables 4.2.6.8 and 6.1.1.4'
Ag Ag -0.8971 1.1015 'International Tables Vol C Tables 4.2.6.8 and 6.1.1.4'
F F 0.0171 0.0103 'International Tables Vol C Tables 4.2.6.8 and 6.1.1.4'
Sb Sb -0.5866 1.5461 'International Tables Vol C Tables 4.2.6.8 and 6.1.1.4'
Sn Sn -0.6537 1.4246 'International Tables Vol C Tables 4.2.6.8 and 6.1.1.4'
Si Si 0.0817 0.0704 'International Tables Vol C Tables 4.2.6.8 and 6.1.1.4'
N N 0.0061 0.0033 'International Tables Vol C Tables 4.2.6.8 and 6.1.1.4'

loop_
_geom_angle_atom_site_label_1
_geom_angle_atom_site_label_2
_geom_angle_atom_site_label_3
_geom_angle
_geom_angle_site_symmetry_1
_geom_angle_site_symmetry_3
N2 C1 N1 110.2(7) . .
N2 C1 C3 124.5(7) . .
N1 C1 C3 125.3(7) . .
N2 C1 Sn1 55.3(4) . .
N1 C1 Sn1 56.3(4) . .
C3 C1 Sn1 169.5(6) . .
N1 C2 C8 114.0(7) . .
N1 C2 C10 111.0(7) . .
C8 C2 C10 111.0(8) . .
N1 C2 C6 104.9(6) . .
C8 C2 C6 108.1(8) . .
C10 C2 C6 107.4(8) . .
C7 C3 C4 119.0(9) . .
C7 C3 C1 121.2(8) . .
C4 C3 C1 119.8(9) . .
C9 C4 C3 120.0(10) . .
C9 C4 H4 120.0 . .
C3 C4 H4 120.0 . .
C16 C5 N2 112.9(9) . .
C16 C5 C17 108.9(11) . .
N2 C5 C17 104.1(10) . .
C16 C5 C14 113.2(12) . .
N2 C5 C14 110.1(9) . .
C17 C5 C14 106.9(11) . .
C2 C6 H6A 109.5 . .
C2 C6 H6B 109.5 . .
H6A C6 H6B 109.5 . .
C2 C6 H6C 109.5 . .
H6A C6 H6C 109.5 . .
H6B C6 H6C 109.5 . .
C3 C7 C13 121.1(10) . .
C3 C7 H7 119.5 . .
C13 C7 H7 119.5 . .
C2 C8 H8A 109.5 . .
C2 C8 H8B 109.5 . .
H8A C8 H8B 109.5 . .
C2 C8 H8C 109.5 . .
H8A C8 H8C 109.5 . .
H8B C8 H8C 109.5 . .
C11 C9 C4 120.4(11) . .
C11 C9 H9 119.8 . .
C4 C9 H9 119.8 . .
C2 C10 H10A 109.5 . .
C2 C10 H10B 109.5 . .
H10A C10 H10B 109.5 . .
C2 C10 H10C 109.5 . .
H10A C10 H10C 109.5 . .
H10B C10 H10C 109.5 . .
C9 C11 C13 121.5(12) . .
C9 C11 H11 119.3 . .
C13 C11 H11 119.3 . .
Si2 C12 H12A 109.5 . .
Si2 C12 H12B 109.5 . .
H12A C12 H12B 109.5 . .
Si2 C12 H12C 109.5 . .
H12A C12 H12C 109.5 . .
H12B C12 H12C 109.5 . .
C5 C16 H16A 109.5 . .
C5 C16 H16B 109.5 . .
H16A C16 H16B 109.5 . .
C5 C16 H16C 109.5 . .
H16A C16 H16C 109.5 . .
H16B C16 H16C 109.5 . .
C5 C17 H17A 109.5 . .
C5 C17 H17B 109.5 . .
H17A C17 H17B 109.5 . .
C5 C17 H17C 109.5 . .
H17A C17 H17C 109.5 . .
H17B C17 H17C 109.5 . .
Si2 C19 H19A 109.5 . .
Si2 C19 H19B 109.5 . .
H19A C19 H19B 109.5 . .
Si2 C19 H19C 109.5 . .
H19A C19 H19C 109.5 . .
H19B C19 H19C 109.5 . .
N3 Sn1 N2 109.7(3) . .
N3 Sn1 N1 109.2(2) . .
N2 Sn1 N1 60.9(2) . .
N3 Sn1 C1 117.1(3) . .
N2 Sn1 C1 30.6(2) . .
N1 Sn1 C1 30.9(2) . .
N3 Sn1 Ag1 127.8(2) . .
N2 Sn1 Ag1 117.60(19) . .
N1 Sn1 Ag1 112.17(15) . .
C1 Sn1 Ag1 114.83(17) . .
Sn1 Ag1 Sn1 147.57(4) . 2_655
F1 Sb1 F1 76.4(8) . 2_655
F1 Sb1 F2 74.3(8) . .
F1 Sb1 F2 116.7(9) 2_655 .
F1 Sb1 F2 116.7(9) . 2_655
F1 Sb1 F2 74.3(8) 2_655 2_655
F2 Sb1 F2 166.9(9) . 2_655
F1 Sb1 F3 157.1(8) . 2_655
F1 Sb1 F3 100.8(5) 2_655 2_655
F2 Sb1 F3 87.3(5) . 2_655
F2 Sb1 F3 83.5(5) 2_655 2_655
F1 Sb1 F3 100.8(5) . .
F1 Sb1 F3 157.1(8) 2_655 .
F2 Sb1 F3 83.5(5) . .
F2 Sb1 F3 87.3(5) 2_655 .
F3 Sb1 F3 90.3(5) 2_655 .
F2 Sb1 F1A 109.4(10) . .
F2 Sb1 F1A 77.7(10) 2_655 .
F3 Sb1 F1A 158.5(11) 2_655 .
F3 Sb1 F1A 78.8(8) . .
F2 Sb1 F1A 77.7(10) . 2_655
F2 Sb1 F1A 109.4(10) 2_655 2_655
F3 Sb1 F1A 78.7(8) 2_655 2_655
F3 Sb1 F1A 158.5(11) . 2_655
F1A Sb1 F1A 117.1(17) . 2_655
C12 Si2 N3 122.5(9) . .
C12 Si2 C21 110.2(12) . .
N3 Si2 C21 111.6(8) . .
C12 Si2 C19 96.4(12) . .
N3 Si2 C19 105.2(9) . .
C21 Si2 C19 109.0(13) . .
C11 C13 C7 118.1(12) . .
C11 C13 H13 120.9 . .
C7 C13 H13 120.9 . .
C15 Si1 N3 113.9(13) . .
C15 Si1 C20 113.4(15) . .
N3 Si1 C20 111.5(8) . .
C15 Si1 C18 100.6(16) . .
N3 Si1 C18 112.4(10) . .
C20 Si1 C18 104.1(12) . .
C1 N1 C2 129.8(7) . .
C1 N1 Sn1 92.8(4) . .
C2 N1 Sn1 133.0(5) . .
Si1 N3 Si2 121.5(5) . .
Si2A N3 Si1A 106.0(10) . .
Si2A N3 Sn1 131.4(5) . .
Si1 N3 Sn1 113.9(4) . .
Si2 N3 Sn1 120.2(4) . .
Si1A N3 Sn1 116.0(7) . .
Si2 C21 H21A 109.5 . .
Si2 C21 H21B 109.5 . .
H21A C21 H21B 109.5 . .
Si2 C21 H21C 109.5 . .
H21A C21 H21C 109.5 . .
H21B C21 H21C 109.5 . .
C1 N2 C5 129.7(8) . .
C1 N2 Sn1 94.1(5) . .
C5 N2 Sn1 132.9(5) . .
Si1 C15 H15A 109.5 . .
Si1 C15 H15B 109.5 . .
H15A C15 H15B 109.5 . .
Si1 C15 H15C 109.5 . .
H15A C15 H15C 109.5 . .
H15B C15 H15C 109.5 . .
Si1 C18 H18A 109.5 . .
Si1 C18 H18B 109.5 . .
H18A C18 H18B 109.5 . .
Si1 C18 H18C 109.5 . .
H18A C18 H18C 109.5 . .
H18B C18 H18C 109.5 . .
Si1 C20 H20A 109.5 . .
Si1 C20 H20B 109.5 . .
H20A C20 H20B 109.5 . .
Si1 C20 H20C 109.5 . .
H20A C20 H20C 109.5 . .
H20B C20 H20C 109.5 . .
C5 C14 H14A 109.5 . .
C5 C14 H14B 109.5 . .
H14A C14 H14B 109.5 . .
C5 C14 H14C 109.5 . .
H14A C14 H14C 109.5 . .
H14B C14 H14C 109.5 . .
Si2A C21A H21D 109.5 . .
Si2A C21A H21E 109.5 . .
H21D C21A H21E 109.5 . .
Si2A C21A H21F 109.5 . .
H21D C21A H21F 109.5 . .
H21E C21A H21F 109.5 . .
Si2A C19A H19D 109.5 . .
Si2A C19A H19E 109.5 . .
H19D C19A H19E 109.5 . .
Si2A C19A H19F 109.5 . .
H19D C19A H19F 109.5 . .
H19E C19A H19F 109.5 . .
N3 Si2A C19A 118.3(14) . .
N3 Si2A C21A 111.9(14) . .
C19A Si2A C21A 107(2) . .
C20A Si1A N3 129.9(18) . .
C20A Si1A C18A 105(2) . .
N3 Si1A C18A 103.3(15) . .
C20A Si1A C15A 101(2) . .
N3 Si1A C15A 113.0(16) . .
C18A Si1A C15A 102(2) . .
Si1A C20A H20D 109.5 . .
Si1A C20A H20E 109.5 . .
H20D C20A H20E 109.5 . .
Si1A C20A H20F 109.5 . .
H20D C20A H20F 109.5 . .
H20E C20A H20F 109.5 . .
Si1A C15A H15D 109.5 . .
Si1A C15A H15E 109.5 . .
H15D C15A H15E 109.5 . .
Si1A C15A H15F 109.5 . .
H15D C15A H15F 109.5 . .
H15E C15A H15F 109.5 . .
Si1A C18A H18D 109.5 . .
Si1A C18A H18E 109.5 . .
H18D C18A H18E 109.5 . .
Si1A C18A H18F 109.5 . .
H18D C18A H18F 109.5 . .
H18E C18A H18F 109.5 . .

loop_
_geom_bond_atom_site_label_1
_geom_bond_atom_site_label_2
_geom_bond_distance
_geom_bond_site_symmetry_2
C1 N2 1.333(9) .
C1 N1 1.342(9) .
C1 C3 1.488(12) .
C1 Sn1 2.613(8) .
C2 N1 1.471(9) .
C2 C8 1.492(11) .
C2 C10 1.512(12) .
C2 C6 1.527(12) .
C3 C7 1.383(13) .
C3 C4 1.394(11) .
C4 C9 1.383(14) .
C4 H4 0.9300 .
C5 C16 1.476(18) .
C5 N2 1.497(12) .
C5 C17 1.498(15) .
C5 C14 1.558(14) .
C6 H6A 0.9600 .
C6 H6B 0.9600 .
C6 H6C 0.9600 .
C7 C13 1.399(15) .
C7 H7 0.9300 .
C8 H8A 0.9600 .
C8 H8B 0.9600 .
C8 H8C 0.9600 .
C9 C11 1.358(16) .
C9 H9 0.9300 .
C10 H10A 0.9600 .
C10 H10B 0.9600 .
C10 H10C 0.9600 .
C11 C13 1.386(17) .
C11 H11 0.9300 .
C12 Si2 1.50(2) .
C12 H12A 0.9600 .
C12 H12B 0.9600 .
C12 H12C 0.9600 .
C16 H16A 0.9600 .
C16 H16B 0.9600 .
C16 H16C 0.9600 .
C17 H17A 0.9600 .
C17 H17B 0.9600 .
C17 H17C 0.9600 .
C19 Si2 1.91(2) .
C19 H19A 0.9600 .
C19 H19B 0.9600 .
C19 H19C 0.9600 .
Sn1 N3 2.036(7) .
Sn1 N2 2.153(7) .
Sn1 N1 2.176(6) .
Sn1 Ag1 2.6217(8) .
Ag1 Sn1 2.6217(8) 2_655
Sb1 F1 1.816(11) .
Sb1 F1 1.816(11) 2_655
Sb1 F2 1.827(10) .
Sb1 F2 1.827(10) 2_655
Sb1 F3 1.853(7) 2_655
Sb1 F3 1.853(7) .
Sb1 F1A 1.973(19) .
Sb1 F1A 1.973(19) 2_655
Si2 N3 1.838(9) .
Si2 C21 1.88(2) .
C13 H13 0.9300 .
Si1 C15 1.72(3) .
Si1 N3 1.725(11) .
Si1 C20 1.84(2) .
Si1 C18 1.88(2) .
N3 Si2A 1.722(12) .
N3 Si1A 1.85(2) .
C21 H21A 0.9600 .
C21 H21B 0.9600 .
C21 H21C 0.9600 .
C15 H15A 0.9600 .
C15 H15B 0.9600 .
C15 H15C 0.9600 .
C18 H18A 0.9600 .
C18 H18B 0.9600 .
C18 H18C 0.9600 .
C20 H20A 0.9600 .
C20 H20B 0.9600 .
C20 H20C 0.9600 .
C14 H14A 0.9600 .
C14 H14B 0.9600 .
C14 H14C 0.9600 .
C21A Si2A 1.88(4) .
C21A H21D 0.9600 .
C21A H21E 0.9600 .
C21A H21F 0.9600 .
C19A Si2A 1.85(4) .
C19A H19D 0.9600 .
C19A H19E 0.9600 .
C19A H19F 0.9600 .
Si1A C20A 1.74(4) .
Si1A C18A 1.98(4) .
Si1A C15A 1.98(4) .
C20A H20D 0.9600 .
C20A H20E 0.9600 .
C20A H20F 0.9600 .
C15A H15D 0.9600 .
C15A H15E 0.9600 .
C15A H15F 0.9600 .
C18A H18D 0.9600 .
C18A H18E 0.9600 .
C18A H18F 0.9600 .
